data_7106128
_publ_author_name 'Beatrice Braun Irmgard Kalf Ulli Englert'
_publ_section_title
;
 One of the most complex &#x0093;small molecule structures&#x0094; ever
 reported: 16 independent molecules in the asymmetric unit for an
 ortho-palladated primary amine
;
_journal_name_full Chem.Commun.
_journal_page_first 3846
_journal_paper_doi 10.1039/c0cc05208f
_journal_volume 47
_journal_year 2011
_chemical_formula_moiety '2(C14 H17 I N2 O Pd), C2 H3 N'
_chemical_formula_sum 'C15 H18.5 I N2.5 O Pd'
_chemical_formula_weight 483.12
_chemical_name_systematic
;
?
;
_space_group_IT_number 15
_symmetry_cell_setting monoclinic
_symmetry_space_group_name_Hall '-C 2yc'
_symmetry_space_group_name_H-M 'C 1 2/c 1'
_atom_sites_solution_hydrogens geom
_atom_sites_solution_primary direct
_atom_sites_solution_secondary difmap
_audit_creation_method SHELXL-97
_cell_angle_alpha 90.00
_cell_angle_beta 125.2860(10)
_cell_angle_gamma 90.00
_cell_formula_units_Z 16
_cell_length_a 24.4110(15)
_cell_length_b 18.5331(12)
_cell_length_c 18.4012(12)
_cell_measurement_reflns_used 3572
_cell_measurement_temperature 100(2)
_cell_measurement_theta_max 30.96
_cell_measurement_theta_min 2.20
_cell_volume 6795.5(8)
_computing_cell_refinement SMART
_computing_data_collection 'SMART (Bruker, 2001)'
_computing_data_reduction 'SAINT (Bruker, 1999)'
_computing_molecular_graphics 'PLATON (Spek, 2003)'
_computing_publication_material 'SHELXL97 (Sheldrick, 2008)'
_computing_structure_refinement 'SHELXL97 (Sheldrick, 2008)'
_computing_structure_solution 'SHELXS97 (Sheldrick, 2008)'
_diffrn_ambient_temperature 100(2)
_diffrn_measured_fraction_theta_full .953
_diffrn_measured_fraction_theta_max .953
_diffrn_measurement_device_type 'CCD area detector'
_diffrn_measurement_method '\w scans'
_diffrn_radiation_monochromator graphite
_diffrn_radiation_source 'fine-focus sealed tube'
_diffrn_radiation_type MoK\a
_diffrn_radiation_wavelength 0.71073
_diffrn_reflns_av_R_equivalents 0.0475
_diffrn_reflns_av_sigmaI/netI 0.0267
_diffrn_reflns_limit_h_max 34
_diffrn_reflns_limit_h_min -35
_diffrn_reflns_limit_k_max 26
_diffrn_reflns_limit_k_min -26
_diffrn_reflns_limit_l_max 25
_diffrn_reflns_limit_l_min -26
_diffrn_reflns_number 94694
_diffrn_reflns_theta_full 30.96
_diffrn_reflns_theta_max 30.96
_diffrn_reflns_theta_min 2.20
_exptl_absorpt_coefficient_mu 2.909
_exptl_absorpt_correction_T_max 0.8448
_exptl_absorpt_correction_T_min 0.5184
_exptl_absorpt_correction_type multi-scan
_exptl_absorpt_process_details 'MULABS (Spek, 2003)'
_exptl_crystal_colour 'light yellow'
_exptl_crystal_density_diffrn 1.889
_exptl_crystal_density_method 'not measured'
_exptl_crystal_description rod
_exptl_crystal_F_000 3728
_exptl_crystal_size_max 0.26
_exptl_crystal_size_mid 0.15
_exptl_crystal_size_min 0.06
_refine_diff_density_max 1.320
_refine_diff_density_min -.485
_refine_diff_density_rms .134
_refine_ls_extinction_method none
_refine_ls_goodness_of_fit_ref 1.092
_refine_ls_hydrogen_treatment constr
_refine_ls_matrix_type full
_refine_ls_number_parameters 375
_refine_ls_number_reflns 10307
_refine_ls_number_restraints 0
_refine_ls_restrained_S_all 1.092
_refine_ls_R_factor_all 0.0337
_refine_ls_R_factor_gt 0.0263
_refine_ls_shift/su_max 0.002
_refine_ls_shift/su_mean 0.000
_refine_ls_structure_factor_coef Fsqd
_refine_ls_weighting_details 'calc w=1/[\s^2^(Fo^2^)+(0.0300P)^2^+7.0000P] where P=(Fo^2^+2Fc^2^)/3'
_refine_ls_weighting_scheme calc
_refine_ls_wR_factor_gt 0.0587
_refine_ls_wR_factor_ref 0.0611
_reflns_number_gt 8977
_reflns_number_total 10307
_reflns_threshold_expression >2sigma(I)
_cod_data_source_file c0cc05208f.txt
_cod_data_source_block complex2xCH3CN
_cod_depositor_comments
;
The following automatic conversions were performed:

'_symmetry_cell_setting' value 'Monoclinic' changed to 'monoclinic'
according to the built-in table from CIF Core dictionary named
'cif_core.dic' version 2.4.1 from 2010-06-29.

Automatic conversion script
Id: cif_fix_values 1646 2011-03-28 12:23:43Z adriana 
;
_cod_original_cell_volume 6795.4(8)
_cod_original_sg_symbol_H-M C2/c
_cod_original_formula_sum 'C15 H18.50 I N2.50 O Pd'
_cod_database_code 7106128

loop_
_symmetry_equiv_pos_as_xyz
'x, y, z'
'-x, y, -z+1/2'
'x+1/2, y+1/2, z'
'-x+1/2, y+1/2, -z+1/2'
'-x, -y, -z'
'x, -y, z-1/2'
'-x+1/2, -y+1/2, -z'
'x+1/2, -y+1/2, z-1/2'

loop_
_atom_site_label
_atom_site_type_symbol
_atom_site_fract_x
_atom_site_fract_y
_atom_site_fract_z
_atom_site_U_iso_or_equiv
_atom_site_adp_type
_atom_site_occupancy
_atom_site_symmetry_multiplicity
_atom_site_calc_flag
_atom_site_refinement_flags
_atom_site_disorder_assembly
_atom_site_disorder_group
I1 I 0.110063(7) 0.162067(8) 0.439551(10) 0.01788(4) Uani 1 1 d . . .
Pd1 Pd 0.098515(8) 0.263058(9) 0.324376(11) 0.01383(4) Uani 1 1 d . . .
O1 O 0.05798(10) 0.51464(9) 0.13988(13) 0.0259(4) Uani 1 1 d . . .
N1 N 0.13039(10) 0.34123(10) 0.41830(13) 0.0167(4) Uani 1 1 d . . .
N2 N 0.07195(10) 0.18797(10) 0.22799(13) 0.0174(4) Uani 1 1 d . . .
H2A H 0.0919 0.1445 0.2541 0.021 Uiso 1 1 calc R . .
H2B H 0.0262 0.1815 0.1937 0.021 Uiso 1 1 calc R . .
C1 C 0.09153(12) 0.36796(12) 0.44123(16) 0.0198(4) Uani 1 1 d . . .
H1 H 0.0453 0.3556 0.4065 0.024 Uiso 1 1 calc R . .
C2 C 0.11647(13) 0.41318(13) 0.51405(17) 0.0234(5) Uani 1 1 d . . .
H2 H 0.0876 0.4318 0.5285 0.028 Uiso 1 1 calc R . .
C3 C 0.18364(13) 0.43076(13) 0.56517(17) 0.0239(5) Uani 1 1 d . . .
H3 H 0.2021 0.4609 0.6160 0.029 Uiso 1 1 calc R . .
C4 C 0.22346(14) 0.40367(15) 0.54107(18) 0.0286(6) Uani 1 1 d . . .
H4 H 0.2699 0.4150 0.5750 0.034 Uiso 1 1 calc R . .
C5 C 0.19535(12) 0.35984(14) 0.46711(17) 0.0246(5) Uani 1 1 d . . .
H5 H 0.2230 0.3422 0.4502 0.029 Uiso 1 1 calc R . .
C6 C 0.09337(12) 0.21225(13) 0.17056(16) 0.0196(4) Uani 1 1 d . . .
H6 H 0.0652 0.1884 0.1109 0.024 Uiso 1 1 calc R . .
C7 C 0.08206(12) 0.29261(12) 0.16081(16) 0.0181(4) Uani 1 1 d . . .
C8 C 0.08647(11) 0.32920(12) 0.23072(15) 0.0162(4) Uani 1 1 d . . .
C9 C 0.07822(11) 0.40421(12) 0.22559(15) 0.0175(4) Uani 1 1 d . . .
H9 H 0.0804 0.4298 0.2719 0.021 Uiso 1 1 calc R . .
C10 C 0.06684(12) 0.44120(12) 0.15188(16) 0.0198(5) Uani 1 1 d . . .
C11 C 0.04778(16) 0.55357(14) 0.1977(2) 0.0312(6) Uani 1 1 d . . .
H11A H 0.0097 0.5328 0.1950 0.047 Uiso 1 1 calc R . .
H11B H 0.0383 0.6042 0.1792 0.047 Uiso 1 1 calc R . .
H11C H 0.0882 0.5505 0.2588 0.047 Uiso 1 1 calc R . .
C12 C 0.06277(13) 0.40463(14) 0.08342(17) 0.0239(5) Uani 1 1 d . . .
H12 H 0.0550 0.4303 0.0336 0.029 Uiso 1 1 calc R . .
C13 C 0.07014(13) 0.33032(14) 0.08793(17) 0.0232(5) Uani 1 1 d . . .
H13 H 0.0670 0.3050 0.0407 0.028 Uiso 1 1 calc R . .
C14 C 0.16672(14) 0.19385(14) 0.21516(19) 0.0275(5) Uani 1 1 d . . .
H14A H 0.1939 0.2178 0.2732 0.041 Uiso 1 1 calc R . .
H14B H 0.1808 0.2103 0.1777 0.041 Uiso 1 1 calc R . .
H14C H 0.1728 0.1415 0.2234 0.041 Uiso 1 1 calc R . .
I2 I 0.368599(8) 0.490680(8) 0.232245(10) 0.01968(4) Uani 1 1 d . . .
Pd2 Pd 0.470568(8) 0.396748(9) 0.329715(11) 0.01421(4) Uani 1 1 d . . .
O2 O 0.60718(10) 0.14755(10) 0.42729(14) 0.0287(4) Uani 1 1 d . . .
N3 N 0.40669(9) 0.31390(10) 0.30004(13) 0.0159(4) Uani 1 1 d . . .
N4 N 0.54477(10) 0.47203(10) 0.37553(13) 0.0183(4) Uani 1 1 d . . .
H4A H 0.5566 0.4763 0.3364 0.022 Uiso 1 1 calc R . .
H4B H 0.5297 0.5162 0.3798 0.022 Uiso 1 1 calc R . .
C15 C 0.37658(12) 0.27763(14) 0.22311(16) 0.0217(5) Uani 1 1 d . . .
H15 H 0.3810 0.2948 0.1781 0.026 Uiso 1 1 calc R . .
C16 C 0.33941(13) 0.21629(14) 0.20727(18) 0.0264(5) Uani 1 1 d . . .
H16 H 0.3200 0.1906 0.1530 0.032 Uiso 1 1 calc R . .
C17 C 0.33061(13) 0.19244(14) 0.27050(19) 0.0268(5) Uani 1 1 d . . .
H17 H 0.3055 0.1499 0.2609 0.032 Uiso 1 1 calc R . .
C18 C 0.35893(15) 0.23142(14) 0.34820(19) 0.0282(6) Uani 1 1 d . . .
H18 H 0.3520 0.2175 0.3920 0.034 Uiso 1 1 calc R . .
C19 C 0.39763(13) 0.29102(13) 0.36130(17) 0.0225(5) Uani 1 1 d . . .
H19 H 0.4186 0.3167 0.4158 0.027 Uiso 1 1 calc R . .
C20 C 0.60451(12) 0.44931(13) 0.46517(15) 0.0189(4) Uani 1 1 d . . .
H20 H 0.6459 0.4733 0.4779 0.023 Uiso 1 1 calc R . .
C21 C 0.60960(12) 0.36938(13) 0.45905(15) 0.0182(4) Uani 1 1 d . . .
C22 C 0.54972(11) 0.33215(12) 0.39938(15) 0.0161(4) Uani 1 1 d . . .
C23 C 0.55119(12) 0.25769(12) 0.39105(16) 0.0194(4) Uani 1 1 d . . .
H23 H 0.5108 0.2322 0.3503 0.023 Uiso 1 1 calc R . .
C24 C 0.61190(13) 0.22045(13) 0.44247(17) 0.0205(5) Uani 1 1 d . . .
C25 C 0.66603(16) 0.10560(15) 0.4836(2) 0.0368(7) Uani 1 1 d . . .
H25A H 0.7006 0.1203 0.4753 0.055 Uiso 1 1 calc R . .
H25B H 0.6555 0.0544 0.4685 0.055 Uiso 1 1 calc R . .
H25C H 0.6825 0.1131 0.5458 0.055 Uiso 1 1 calc R . .
C26 C 0.67089(12) 0.25676(14) 0.50293(17) 0.0226(5) Uani 1 1 d . . .
H26 H 0.7120 0.2311 0.5387 0.027 Uiso 1 1 calc R . .
C27 C 0.66943(12) 0.33145(14) 0.51079(16) 0.0220(5) Uani 1 1 d . . .
H27 H 0.7098 0.3567 0.5520 0.026 Uiso 1 1 calc R . .
C28 C 0.59324(13) 0.47032(14) 0.53537(17) 0.0247(5) Uani 1 1 d . . .
H28A H 0.5520 0.4476 0.5215 0.037 Uiso 1 1 calc R . .
H28B H 0.5891 0.5229 0.5359 0.037 Uiso 1 1 calc R . .
H28C H 0.6313 0.4540 0.5940 0.037 Uiso 1 1 calc R . .
N5 N 0.22310(15) 0.52787(16) 0.3383(2) 0.0573(9) Uani 1 1 d . . .
C29 C 0.23422(15) 0.47406(17) 0.3206(2) 0.0389(7) Uani 1 1 d . . .
C30 C 0.24893(15) 0.40492(16) 0.2978(2) 0.0364(7) Uani 1 1 d . . .
H30A H 0.2738 0.4130 0.2717 0.055 Uiso 1 1 calc R . .
H30B H 0.2068 0.3798 0.2547 0.055 Uiso 1 1 calc R . .
H30C H 0.2760 0.3755 0.3517 0.055 Uiso 1 1 calc R . .

loop_
_atom_site_aniso_label
_atom_site_aniso_U_11
_atom_site_aniso_U_22
_atom_site_aniso_U_33
_atom_site_aniso_U_23
_atom_site_aniso_U_13
_atom_site_aniso_U_12
I1 0.01937(8) 0.01661(7) 0.01719(7) 0.00187(5) 0.01029(6) 0.00022(5)
Pd1 0.01275(8) 0.01406(8) 0.01389(8) -0.00017(6) 0.00724(6) -0.00096(6)
O1 0.0312(10) 0.0194(8) 0.0307(10) 0.0064(7) 0.0200(9) 0.0029(7)
N1 0.0146(9) 0.0172(9) 0.0152(9) 0.0014(7) 0.0068(7) -0.0007(7)
N2 0.0158(9) 0.0172(9) 0.0187(9) -0.0015(7) 0.0095(8) -0.0028(7)
C1 0.0173(11) 0.0183(10) 0.0210(11) 0.0004(9) 0.0094(9) 0.0016(9)
C2 0.0278(13) 0.0179(11) 0.0271(13) -0.0028(9) 0.0174(11) 0.0016(9)
C3 0.0273(13) 0.0185(11) 0.0204(12) -0.0025(9) 0.0106(10) -0.0024(9)
C4 0.0201(12) 0.0328(14) 0.0262(13) -0.0101(11) 0.0096(11) -0.0091(10)
C5 0.0175(11) 0.0288(13) 0.0274(13) -0.0055(10) 0.0130(10) -0.0053(10)
C6 0.0205(11) 0.0214(11) 0.0202(11) -0.0012(9) 0.0136(10) 0.0005(9)
C7 0.0161(10) 0.0189(10) 0.0213(11) 0.0011(9) 0.0120(9) 0.0011(8)
C8 0.0127(10) 0.0191(10) 0.0172(10) 0.0009(8) 0.0088(9) -0.0007(8)
C9 0.0164(10) 0.0181(10) 0.0171(10) -0.0004(8) 0.0091(9) -0.0007(8)
C10 0.0173(11) 0.0186(11) 0.0239(12) 0.0045(9) 0.0120(10) 0.0011(8)
C11 0.0389(16) 0.0198(12) 0.0391(16) 0.0054(11) 0.0249(14) 0.0064(11)
C12 0.0244(12) 0.0283(12) 0.0241(12) 0.0069(10) 0.0170(11) 0.0019(10)
C13 0.0261(13) 0.0261(12) 0.0226(12) 0.0011(9) 0.0170(11) 0.0013(10)
C14 0.0288(14) 0.0259(12) 0.0343(14) -0.0001(11) 0.0221(12) 0.0017(10)
I2 0.01912(8) 0.01951(7) 0.02099(8) 0.00506(5) 0.01193(6) 0.00466(5)
Pd2 0.01410(8) 0.01433(8) 0.01449(8) 0.00043(6) 0.00842(7) 0.00019(6)
O2 0.0312(10) 0.0174(8) 0.0417(11) 0.0068(8) 0.0235(9) 0.0063(7)
N3 0.0131(9) 0.0177(9) 0.0176(9) 0.0015(7) 0.0092(8) 0.0016(7)
N4 0.0194(10) 0.0162(9) 0.0200(9) -0.0002(7) 0.0117(8) -0.0015(7)
C15 0.0200(11) 0.0264(12) 0.0189(11) -0.0035(9) 0.0113(10) -0.0032(9)
C16 0.0222(12) 0.0279(13) 0.0270(13) -0.0081(10) 0.0130(11) -0.0069(10)
C17 0.0228(12) 0.0232(12) 0.0353(14) -0.0023(11) 0.0172(11) -0.0050(10)
C18 0.0370(15) 0.0225(12) 0.0322(14) 0.0029(10) 0.0241(13) -0.0042(11)
C19 0.0279(13) 0.0216(11) 0.0221(12) -0.0011(9) 0.0167(11) -0.0025(10)
C20 0.0147(10) 0.0223(11) 0.0171(10) -0.0013(9) 0.0078(9) -0.0023(8)
C21 0.0180(11) 0.0209(11) 0.0173(10) 0.0007(8) 0.0111(9) -0.0002(9)
C22 0.0164(10) 0.0175(10) 0.0163(10) 0.0007(8) 0.0106(9) 0.0003(8)
C23 0.0203(11) 0.0181(10) 0.0236(12) 0.0028(9) 0.0148(10) 0.0008(9)
C24 0.0259(12) 0.0178(10) 0.0266(12) 0.0061(9) 0.0202(11) 0.0040(9)
C25 0.0395(17) 0.0249(13) 0.0544(19) 0.0158(13) 0.0319(16) 0.0149(12)
C26 0.0166(11) 0.0295(12) 0.0232(12) 0.0087(10) 0.0123(10) 0.0076(9)
C27 0.0167(11) 0.0285(12) 0.0213(12) 0.0023(9) 0.0113(10) 0.0008(9)
C28 0.0265(13) 0.0259(12) 0.0196(12) -0.0035(10) 0.0122(10) 0.0014(10)
N5 0.0316(15) 0.0340(15) 0.066(2) -0.0044(14) 0.0051(15) -0.0023(12)
C29 0.0202(13) 0.0349(16) 0.0430(17) 0.0072(13) 0.0075(13) -0.0045(12)
C30 0.0269(14) 0.0365(15) 0.0434(17) 0.0096(13) 0.0190(14) -0.0011(12)

loop_
_atom_type_symbol
_atom_type_description
_atom_type_scat_dispersion_real
_atom_type_scat_dispersion_imag
_atom_type_scat_source
C C .0033 .0016 'International Tables Vol C Tables 4.2.6.8 and 6.1.1.4'
H H .0000 .0000 'International Tables Vol C Tables 4.2.6.8 and 6.1.1.4'
I I -.4742 1.8119 'International Tables Vol C Tables 4.2.6.8 and 6.1.1.4'
N N .0061 .0033 'International Tables Vol C Tables 4.2.6.8 and 6.1.1.4'
O O .0106 .0060 'International Tables Vol C Tables 4.2.6.8 and 6.1.1.4'
Pd Pd -.9988 1.0072 'International Tables Vol C Tables 4.2.6.8 and 6.1.1.4'

loop_
_geom_angle_atom_site_label_1
_geom_angle_atom_site_label_2
_geom_angle_atom_site_label_3
_geom_angle
_geom_angle_site_symmetry_1
_geom_angle_site_symmetry_3
_geom_angle_publ_flag
C8 Pd1 N1 95.14(8) . . ?
C8 Pd1 N2 81.61(9) . . ?
N1 Pd1 N2 175.23(8) . . ?
C8 Pd1 I1 174.20(7) . . ?
N1 Pd1 I1 90.66(5) . . ?
N2 Pd1 I1 92.62(5) . . ?
C10 O1 C11 117.5(2) . . ?
C1 N1 C5 118.3(2) . . ?
C1 N1 Pd1 122.64(16) . . ?
C5 N1 Pd1 118.47(17) . . ?
C6 N2 Pd1 110.10(14) . . ?
C6 N2 H2A 109.6 . . ?
Pd1 N2 H2A 109.6 . . ?
C6 N2 H2B 109.6 . . ?
Pd1 N2 H2B 109.6 . . ?
H2A N2 H2B 108.2 . . ?
N1 C1 C2 122.2(2) . . ?
N1 C1 H1 118.9 . . ?
C2 C1 H1 118.9 . . ?
C3 C2 C1 119.2(2) . . ?
C3 C2 H2 120.4 . . ?
C1 C2 H2 120.4 . . ?
C2 C3 C4 118.5(2) . . ?
C2 C3 H3 120.7 . . ?
C4 C3 H3 120.7 . . ?
C3 C4 C5 119.4(2) . . ?
C3 C4 H4 120.3 . . ?
C5 C4 H4 120.3 . . ?
N1 C5 C4 122.3(2) . . ?
N1 C5 H5 118.8 . . ?
C4 C5 H5 118.8 . . ?
N2 C6 C7 105.48(18) . . ?
N2 C6 C14 109.6(2) . . ?
C7 C6 C14 111.4(2) . . ?
N2 C6 H6 110.1 . . ?
C7 C6 H6 110.1 . . ?
C14 C6 H6 110.1 . . ?
C13 C7 C8 120.4(2) . . ?
C13 C7 C6 122.4(2) . . ?
C8 C7 C6 117.2(2) . . ?
C9 C8 C7 119.1(2) . . ?
C9 C8 Pd1 127.77(17) . . ?
C7 C8 Pd1 112.99(16) . . ?
C10 C9 C8 119.5(2) . . ?
C10 C9 H9 120.2 . . ?
C8 C9 H9 120.2 . . ?
O1 C10 C12 114.6(2) . . ?
O1 C10 C9 124.5(2) . . ?
C12 C10 C9 120.9(2) . . ?
O1 C11 H11A 109.5 . . ?
O1 C11 H11B 109.5 . . ?
H11A C11 H11B 109.5 . . ?
O1 C11 H11C 109.5 . . ?
H11A C11 H11C 109.5 . . ?
H11B C11 H11C 109.5 . . ?
C10 C12 C13 119.6(2) . . ?
C10 C12 H12 120.2 . . ?
C13 C12 H12 120.2 . . ?
C7 C13 C12 120.4(2) . . ?
C7 C13 H13 119.8 . . ?
C12 C13 H13 119.8 . . ?
C6 C14 H14A 109.5 . . ?
C6 C14 H14B 109.5 . . ?
H14A C14 H14B 109.5 . . ?
C6 C14 H14C 109.5 . . ?
H14A C14 H14C 109.5 . . ?
H14B C14 H14C 109.5 . . ?
C22 Pd2 N3 91.57(8) . . ?
C22 Pd2 N4 81.10(9) . . ?
N3 Pd2 N4 171.80(8) . . ?
C22 Pd2 I2 175.63(6) . . ?
N3 Pd2 I2 92.23(5) . . ?
N4 Pd2 I2 95.23(6) . . ?
C24 O2 C25 117.4(2) . . ?
C19 N3 C15 118.3(2) . . ?
C19 N3 Pd2 119.31(16) . . ?
C15 N3 Pd2 122.17(16) . . ?
C20 N4 Pd2 109.23(14) . . ?
C20 N4 H4A 109.8 . . ?
Pd2 N4 H4A 109.8 . . ?
C20 N4 H4B 109.8 . . ?
Pd2 N4 H4B 109.8 . . ?
H4A N4 H4B 108.3 . . ?
N3 C15 C16 122.0(2) . . ?
N3 C15 H15 119.0 . . ?
C16 C15 H15 119.0 . . ?
C17 C16 C15 119.6(2) . . ?
C17 C16 H16 120.2 . . ?
C15 C16 H16 120.2 . . ?
C16 C17 C18 118.7(2) . . ?
C16 C17 H17 120.7 . . ?
C18 C17 H17 120.7 . . ?
C17 C18 C19 118.9(2) . . ?
C17 C18 H18 120.6 . . ?
C19 C18 H18 120.6 . . ?
N3 C19 C18 122.4(2) . . ?
N3 C19 H19 118.8 . . ?
C18 C19 H19 118.8 . . ?
C21 C20 N4 105.40(18) . . ?
C21 C20 C28 112.4(2) . . ?
N4 C20 C28 108.96(19) . . ?
C21 C20 H20 110.0 . . ?
N4 C20 H20 110.0 . . ?
C28 C20 H20 110.0 . . ?
C27 C21 C22 119.7(2) . . ?
C27 C21 C20 123.4(2) . . ?
C22 C21 C20 116.9(2) . . ?
C23 C22 C21 119.5(2) . . ?
C23 C22 Pd2 127.16(18) . . ?
C21 C22 Pd2 113.22(16) . . ?
C22 C23 C24 120.0(2) . . ?
C22 C23 H23 120.0 . . ?
C24 C23 H23 120.0 . . ?
O2 C24 C26 124.7(2) . . ?
O2 C24 C23 114.7(2) . . ?
C26 C24 C23 120.6(2) . . ?
O2 C25 H25A 109.5 . . ?
O2 C25 H25B 109.5 . . ?
H25A C25 H25B 109.5 . . ?
O2 C25 H25C 109.5 . . ?
H25A C25 H25C 109.5 . . ?
H25B C25 H25C 109.5 . . ?
C24 C26 C27 119.3(2) . . ?
C24 C26 H26 120.4 . . ?
C27 C26 H26 120.4 . . ?
C21 C27 C26 120.8(2) . . ?
C21 C27 H27 119.6 . . ?
C26 C27 H27 119.6 . . ?
C20 C28 H28A 109.5 . . ?
C20 C28 H28B 109.5 . . ?
H28A C28 H28B 109.5 . . ?
C20 C28 H28C 109.5 . . ?
H28A C28 H28C 109.5 . . ?
H28B C28 H28C 109.5 . . ?
N5 C29 C30 179.6(4) . . ?
C29 C30 H30A 109.5 . . ?
C29 C30 H30B 109.5 . . ?
H30A C30 H30B 109.5 . . ?
C29 C30 H30C 109.5 . . ?
H30A C30 H30C 109.5 . . ?
H30B C30 H30C 109.5 . . ?

loop_
_geom_bond_atom_site_label_1
_geom_bond_atom_site_label_2
_geom_bond_distance
_geom_bond_site_symmetry_2
_geom_bond_publ_flag
I1 Pd1 2.7174(2) . ?
Pd1 C8 1.994(2) . ?
Pd1 N1 2.0342(19) . ?
Pd1 N2 2.0430(19) . ?
O1 C10 1.376(3) . ?
O1 C11 1.422(3) . ?
N1 C1 1.336(3) . ?
N1 C5 1.340(3) . ?
N2 C6 1.494(3) . ?
N2 H2A 0.9200 . ?
N2 H2B 0.9200 . ?
C1 C2 1.388(3) . ?
C1 H1 0.9500 . ?
C2 C3 1.378(4) . ?
C2 H2 0.9500 . ?
C3 C4 1.375(4) . ?
C3 H3 0.9500 . ?
C4 C5 1.380(4) . ?
C4 H4 0.9500 . ?
C5 H5 0.9500 . ?
C6 C7 1.507(3) . ?
C6 C14 1.516(3) . ?
C6 H6 1.0000 . ?
C7 C13 1.386(3) . ?
C7 C8 1.402(3) . ?
C8 C9 1.400(3) . ?
C9 C10 1.397(3) . ?
C9 H9 0.9500 . ?
C10 C12 1.383(4) . ?
C11 H11A 0.9800 . ?
C11 H11B 0.9800 . ?
C11 H11C 0.9800 . ?
C12 C13 1.385(4) . ?
C12 H12 0.9500 . ?
C13 H13 0.9500 . ?
C14 H14A 0.9800 . ?
C14 H14B 0.9800 . ?
C14 H14C 0.9800 . ?
I2 Pd2 2.6992(2) . ?
Pd2 C22 1.987(2) . ?
Pd2 N3 2.0256(19) . ?
Pd2 N4 2.0431(19) . ?
O2 C24 1.371(3) . ?
O2 C25 1.422(3) . ?
N3 C19 1.337(3) . ?
N3 C15 1.339(3) . ?
N4 C20 1.499(3) . ?
N4 H4A 0.9200 . ?
N4 H4B 0.9200 . ?
C15 C16 1.377(4) . ?
C15 H15 0.9500 . ?
C16 C17 1.373(4) . ?
C16 H16 0.9500 . ?
C17 C18 1.379(4) . ?
C17 H17 0.9500 . ?
C18 C19 1.381(3) . ?
C18 H18 0.9500 . ?
C19 H19 0.9500 . ?
C20 C21 1.496(3) . ?
C20 C28 1.519(3) . ?
C20 H20 1.0000 . ?
C21 C27 1.388(3) . ?
C21 C22 1.401(3) . ?
C22 C23 1.391(3) . ?
C23 C24 1.396(3) . ?
C23 H23 0.9500 . ?
C24 C26 1.383(4) . ?
C25 H25A 0.9800 . ?
C25 H25B 0.9800 . ?
C25 H25C 0.9800 . ?
C26 C27 1.394(4) . ?
C26 H26 0.9500 . ?
C27 H27 0.9500 . ?
C28 H28A 0.9800 . ?
C28 H28B 0.9800 . ?
C28 H28C 0.9800 . ?
N5 C29 1.130(4) . ?
C29 C30 1.456(5) . ?
C30 H30A 0.9800 . ?
C30 H30B 0.9800 . ?
C30 H30C 0.9800 . ?

loop_
_geom_torsion_atom_site_label_1
_geom_torsion_atom_site_label_2
_geom_torsion_atom_site_label_3
_geom_torsion_atom_site_label_4
_geom_torsion
_geom_torsion_site_symmetry_1
_geom_torsion_site_symmetry_2
_geom_torsion_site_symmetry_3
_geom_torsion_site_symmetry_4
_geom_torsion_publ_flag
C8 Pd1 N1 C1 105.18(19) . . . . ?
N2 Pd1 N1 C1 152.0(9) . . . . ?
I1 Pd1 N1 C1 -74.55(18) . . . . ?
C8 Pd1 N1 C5 -83.77(19) . . . . ?
N2 Pd1 N1 C5 -37.0(10) . . . . ?
I1 Pd1 N1 C5 96.51(18) . . . . ?
C8 Pd1 N2 C6 29.37(15) . . . . ?
N1 Pd1 N2 C6 -17.8(10) . . . . ?
I1 Pd1 N2 C6 -151.26(14) . . . . ?
C5 N1 C1 C2 -0.9(3) . . . . ?
Pd1 N1 C1 C2 170.21(18) . . . . ?
N1 C1 C2 C3 -0.6(4) . . . . ?
C1 C2 C3 C4 1.1(4) . . . . ?
C2 C3 C4 C5 -0.2(4) . . . . ?
C1 N1 C5 C4 1.9(4) . . . . ?
Pd1 N1 C5 C4 -169.6(2) . . . . ?
C3 C4 C5 N1 -1.4(4) . . . . ?
Pd1 N2 C6 C7 -37.6(2) . . . . ?
Pd1 N2 C6 C14 82.5(2) . . . . ?
N2 C6 C7 C13 -153.7(2) . . . . ?
C14 C6 C7 C13 87.4(3) . . . . ?
N2 C6 C7 C8 28.6(3) . . . . ?
C14 C6 C7 C8 -90.3(3) . . . . ?
C13 C7 C8 C9 0.4(3) . . . . ?
C6 C7 C8 C9 178.2(2) . . . . ?
C13 C7 C8 Pd1 176.65(19) . . . . ?
C6 C7 C8 Pd1 -5.6(3) . . . . ?
N1 Pd1 C8 C9 -20.9(2) . . . . ?
N2 Pd1 C8 C9 162.6(2) . . . . ?
I1 Pd1 C8 C9 156.3(5) . . . . ?
N1 Pd1 C8 C7 163.23(17) . . . . ?
N2 Pd1 C8 C7 -13.26(16) . . . . ?
I1 Pd1 C8 C7 -19.5(7) . . . . ?
C7 C8 C9 C10 -1.0(3) . . . . ?
Pd1 C8 C9 C10 -176.60(17) . . . . ?
C11 O1 C10 C12 167.4(2) . . . . ?
C11 O1 C10 C9 -11.8(4) . . . . ?
C8 C9 C10 O1 179.9(2) . . . . ?
C8 C9 C10 C12 0.8(4) . . . . ?
O1 C10 C12 C13 -179.3(2) . . . . ?
C9 C10 C12 C13 -0.1(4) . . . . ?
C8 C7 C13 C12 0.3(4) . . . . ?
C6 C7 C13 C12 -177.3(2) . . . . ?
C10 C12 C13 C7 -0.5(4) . . . . ?
C22 Pd2 N3 C19 78.38(19) . . . . ?
N4 Pd2 N3 C19 51.8(6) . . . . ?
I2 Pd2 N3 C19 -103.77(18) . . . . ?
C22 Pd2 N3 C15 -96.82(19) . . . . ?
N4 Pd2 N3 C15 -123.4(5) . . . . ?
I2 Pd2 N3 C15 81.03(18) . . . . ?
C22 Pd2 N4 C20 -31.68(15) . . . . ?
N3 Pd2 N4 C20 -4.8(6) . . . . ?
I2 Pd2 N4 C20 150.72(14) . . . . ?
C19 N3 C15 C16 -2.9(4) . . . . ?
Pd2 N3 C15 C16 172.3(2) . . . . ?
N3 C15 C16 C17 2.4(4) . . . . ?
C15 C16 C17 C18 0.7(4) . . . . ?
C16 C17 C18 C19 -2.9(4) . . . . ?
C15 N3 C19 C18 0.5(4) . . . . ?
Pd2 N3 C19 C18 -174.9(2) . . . . ?
C17 C18 C19 N3 2.5(4) . . . . ?
Pd2 N4 C20 C21 39.5(2) . . . . ?
Pd2 N4 C20 C28 -81.4(2) . . . . ?
N4 C20 C21 C27 153.5(2) . . . . ?
C28 C20 C21 C27 -88.0(3) . . . . ?
N4 C20 C21 C22 -28.5(3) . . . . ?
C28 C20 C21 C22 90.0(3) . . . . ?
C27 C21 C22 C23 -1.6(3) . . . . ?
C20 C21 C22 C23 -179.7(2) . . . . ?
C27 C21 C22 Pd2 -178.45(18) . . . . ?
C20 C21 C22 Pd2 3.5(3) . . . . ?
N3 Pd2 C22 C23 23.0(2) . . . . ?
N4 Pd2 C22 C23 -160.7(2) . . . . ?
I2 Pd2 C22 C23 -127.5(8) . . . . ?
N3 Pd2 C22 C21 -160.45(17) . . . . ?
N4 Pd2 C22 C21 15.86(16) . . . . ?
I2 Pd2 C22 C21 49.0(10) . . . . ?
C21 C22 C23 C24 0.6(3) . . . . ?
Pd2 C22 C23 C24 176.91(17) . . . . ?
C25 O2 C24 C26 6.2(4) . . . . ?
C25 O2 C24 C23 -174.0(2) . . . . ?
C22 C23 C24 O2 -178.9(2) . . . . ?
C22 C23 C24 C26 0.9(3) . . . . ?
O2 C24 C26 C27 178.5(2) . . . . ?
C23 C24 C26 C27 -1.3(4) . . . . ?
C22 C21 C27 C26 1.2(4) . . . . ?
C20 C21 C27 C26 179.1(2) . . . . ?
C24 C26 C27 C21 0.3(4) . . . . ?
